data_7237874
loop_
_publ_author_name
'de Sa Pereira, Daniel'
'Lee, Dong Ryun'
'Kukhta, Nadzeya A.'
'Lee, Kyung Hyung'
'Kim, Cho Long'
'Batsanov, Andrei S.'
'Lee, Jun Yeob'
'Monkman, Andrew P.'

_publ_section_title
;
 The effect of a heavy atom on the radiative pathways of an emitter with
 dual conformation, thermally-activated delayed fluorescence and room
 temperature phosphorescence
;
_journal_issue 34
_journal_name_full 'Journal of Materials Chemistry C'
_journal_page_first 10481
_journal_paper_doi 10.1039/C9TC02477H
_journal_volume 7
_journal_year 2019
_chemical_formula_moiety 'C12 H9 N S'
_chemical_formula_sum 'C12 H9 N S'
_chemical_formula_weight 199.26
_chemical_name_common phenothiazine
_space_group_crystal_system orthorhombic
_space_group_IT_number 62
_space_group_name_Hall '-P 2ac 2n'
_space_group_name_H-M_alt 'P n m a'
_atom_sites_solution_hydrogens mixed
_atom_sites_solution_primary direct
_audit_creation_date 2019-03-11
_audit_creation_method
;
Olex2 1.2-beta
(compiled 2018.05.29 svn.r3508 for OlexSys, GUI svn.r5506)
;
_audit_update_record
;
2019-03-12 deposited with the CCDC.	2019-07-17 downloaded from the CCDC.
;
_cell_angle_alpha 90
_cell_angle_beta 90
_cell_angle_gamma 90
_cell_formula_units_Z 4
_cell_length_a 7.8739(8)
_cell_length_b 20.921(2)
_cell_length_c 5.8718(6)
_cell_measurement_reflns_used 4945
_cell_measurement_temperature 250(2)
_cell_measurement_theta_max 25.184
_cell_measurement_theta_min 3.606
_cell_volume 967.26(17)
_computing_cell_refinement 'SAINT v8.38A (Bruker, 2017)'
_computing_data_collection 'APEX3 v.2016.1-0 (Bruker, 2016)'
_computing_data_reduction 'SAINT v8.38A (Bruker, 2017)'
_computing_molecular_graphics 'Olex2 (Dolomanov et al., 2009)'
_computing_publication_material 'Olex2 (Dolomanov et al., 2009)'
_computing_structure_refinement 'ShelXL 2018/3 multi-CPU (Sheldrick, 2015)'
_computing_structure_solution 'ShelXS 2013/1 (Sheldrick, 2008)'
_diffrn_ambient_temperature 250
_diffrn_detector 'Bruker PHOTON 100 CMOS'
_diffrn_detector_area_resol_mean 10.4
_diffrn_detector_type 'CMOS sensor'
_diffrn_measured_fraction_theta_full 0.995
_diffrn_measured_fraction_theta_max 0.995
_diffrn_measurement_device '3-circle area detector diffractometer'
_diffrn_measurement_device_type 'Bruker D8 Venture'
_diffrn_measurement_method \w-scan
_diffrn_measurement_specimen_support 'MiTeGen loop'
_diffrn_radiation_monochromator 'focusing mirrors'
_diffrn_radiation_probe x-ray
_diffrn_radiation_type MoK\a
_diffrn_radiation_wavelength 0.71073
_diffrn_reflns_av_R_equivalents 0.0488
_diffrn_reflns_av_unetI/netI 0.0245
_diffrn_reflns_Laue_measured_fraction_full 0.995
_diffrn_reflns_Laue_measured_fraction_max 0.995
_diffrn_reflns_limit_h_max 9
_diffrn_reflns_limit_h_min -9
_diffrn_reflns_limit_k_max 24
_diffrn_reflns_limit_k_min -24
_diffrn_reflns_limit_l_max 6
_diffrn_reflns_limit_l_min -7
_diffrn_reflns_number 9837
_diffrn_reflns_point_group_measured_fraction_full 0.995
_diffrn_reflns_point_group_measured_fraction_max 0.995
_diffrn_reflns_theta_full 25.000
_diffrn_reflns_theta_max 25.099
_diffrn_reflns_theta_min 3.604
_diffrn_source 'microfocus sealed X-ray tube'
_diffrn_source_type 'Incoatec I\mS microsource'
_diffrn_standards_number 0
_exptl_absorpt_coefficient_mu 0.287
_exptl_absorpt_correction_T_max 1.0000
_exptl_absorpt_correction_T_min 0.8809
_exptl_absorpt_correction_type multi-scan
_exptl_absorpt_process_details
; SADABS-2016/2 (Bruker,2016/2) was used for absorption correction. wR2(int) was 
   0.1816 before and 0.0686 after correction. The Ratio of minimum to maximum 
   transmission is 0.8809. The \l/2 correction factor is Not present.
;
_exptl_crystal_colour colourless
_exptl_crystal_density_diffrn 1.368
_exptl_crystal_description tablet
_exptl_crystal_F_000 416
_exptl_crystal_size_max 0.468
_exptl_crystal_size_mid 0.354
_exptl_crystal_size_min 0.128
_refine_diff_density_max 0.212
_refine_diff_density_min -0.249
_refine_diff_density_rms 0.034
_refine_ls_extinction_coef 0.015(8)
_refine_ls_extinction_expression Fc^*^=kFc[1+0.001xFc^2^\l^3^/sin(2\q)]^-1/4^
_refine_ls_extinction_method 'SHELXL-2018/3 (Sheldrick, 2015)'
_refine_ls_goodness_of_fit_ref 1.076
_refine_ls_hydrogen_treatment mixed
_refine_ls_matrix_type full
_refine_ls_number_parameters 71
_refine_ls_number_reflns 876
_refine_ls_number_restraints 0
_refine_ls_restrained_S_all 1.076
_refine_ls_R_factor_all 0.0628
_refine_ls_R_factor_gt 0.0442
_refine_ls_shift/su_max 0.000
_refine_ls_shift/su_mean 0.000
_refine_ls_structure_factor_coef Fsqd
_refine_ls_weighting_details 'w=1/[\s^2^(Fo^2^)+(0.0561P)^2^+0.2810P] where P=(Fo^2^+2Fc^2^)/3'
_refine_ls_weighting_scheme calc
_refine_ls_wR_factor_gt 0.1054
_refine_ls_wR_factor_ref 0.1146
_reflns_Friedel_coverage 0.000
_reflns_number_gt 654
_reflns_number_total 876
_reflns_threshold_expression 'I > 2\s(I)'
_cod_data_source_file c9tc02477h2.cif
_cod_data_source_block PTZ-250KPTZ-250K
_cod_depositor_comments
;
The following automatic conversions were performed:

data item '_diffrn_radiation_probe' value 'X-ray' was changed to
'x-ray' in accordance with the
/home/saulius/struct/COD-crude-data/automatic-downloads/DataCite-retrospective/RSC/depositions/lib/dictionaries/cif_core.dic
dictionary named 'cif_core.dic' version 2.4.2 last updated on
2011-04-26.

Automatic conversion script
Id: cif_fix_values 6909 2019-04-08 15:41:33Z antanas 
;
_cod_database_code 7237874
_ccdc_comments 'same as PHESAZ01'
_shelx_shelxl_version_number 2018/3
_shelx_space_group_comment
;
The symmetry employed for this shelxl refinement is uniquely defined
by the following loop, which should always be used as a source of
symmetry information in preference to the above space-group names.
They are only intended as comments.
;
_shelx_estimated_absorpt_t_max 0.964
_shelx_estimated_absorpt_t_min 0.877
_olex2_refinement_description
;
1. Fixed Uiso
 At 1.2 times of:
  All C(H) groups
2.a Aromatic/amide H refined with riding coordinates:
 C3(H3), C4(H4), C5(H5), C6(H6)
;
_olex2_diffrn_ambient_temperature_device 'Oxford Cryosystems'
_olex2_submission_special_instructions 'No special instructions were received'

loop_
_space_group_symop_operation_xyz
'x, y, z'
'-x+1/2, -y, z+1/2'
'x+1/2, -y+1/2, -z+1/2'
'-x, y+1/2, -z'
'-x, -y, -z'
'x-1/2, y, -z-1/2'
'-x-1/2, y-1/2, z-1/2'
'x, -y-1/2, z'

loop_
_atom_site_label
_atom_site_type_symbol
_atom_site_fract_x
_atom_site_fract_y
_atom_site_fract_z
_atom_site_U_iso_or_equiv
_atom_site_adp_type
_atom_site_occupancy
_atom_site_site_symmetry_order
_atom_site_calc_flag
_atom_site_refinement_flags_posn
_atom_site_refinement_flags_adp
_atom_site_refinement_flags_occupancy
S S 0.13402(9) 0.250000 0.20908(13) 0.0833(5) Uani 1 2 d S T P
N N 0.3328(4) 0.250000 -0.2293(5) 0.0661(9) Uani 1 2 d S T P
H H 0.387(4) 0.250000 -0.341(6) 0.055(9) Uiso 1 2 d S T P
C1 C 0.2450(2) 0.31468(13) 0.0898(3) 0.0671(7) Uani 1 1 d . . .
C2 C 0.3272(2) 0.30874(12) -0.1207(3) 0.0582(7) Uani 1 1 d . . .
C3 C 0.3985(3) 0.36275(14) -0.2171(4) 0.0689(7) Uani 1 1 d . . .
H3 H 0.455670 0.359184 -0.357030 0.083 Uiso 1 1 calc R . .
C4 C 0.3878(3) 0.42139(15) -0.1136(5) 0.0863(9) Uani 1 1 d . . .
H4 H 0.434409 0.457673 -0.184354 0.104 Uiso 1 1 calc R . .
C5 C 0.3082(4) 0.42687(18) 0.0952(6) 0.0986(10) Uani 1 1 d . . .
H5 H 0.301614 0.466750 0.168433 0.118 Uiso 1 1 calc R . .
C6 C 0.2389(3) 0.37357(19) 0.1947(4) 0.0888(10) Uani 1 1 d . . .
H6 H 0.185967 0.377306 0.337564 0.107 Uiso 1 1 calc R . .

loop_
_atom_site_aniso_label
_atom_site_aniso_U_11
_atom_site_aniso_U_22
_atom_site_aniso_U_33
_atom_site_aniso_U_23
_atom_site_aniso_U_13
_atom_site_aniso_U_12
S 0.0356(5) 0.1819(12) 0.0325(5) 0.000 0.0084(3) 0.000
N 0.0542(16) 0.118(3) 0.0257(13) 0.000 0.0084(12) 0.000
C1 0.0306(10) 0.137(2) 0.0340(11) -0.0084(13) -0.0039(8) 0.0200(11)
C2 0.0330(10) 0.1092(18) 0.0325(10) -0.0036(12) -0.0029(8) 0.0143(11)
C3 0.0431(13) 0.1102(19) 0.0533(13) 0.0075(15) -0.0001(10) 0.0236(12)
C4 0.0616(16) 0.103(2) 0.094(2) 0.0011(18) -0.0066(14) 0.0346(14)
C5 0.0684(18) 0.130(3) 0.097(2) -0.029(2) -0.0113(17) 0.0424(19)
C6 0.0463(15) 0.165(3) 0.0551(15) -0.028(2) -0.0072(12) 0.0355(17)

loop_
_atom_type_symbol
_atom_type_description
_atom_type_scat_dispersion_real
_atom_type_scat_dispersion_imag
_atom_type_scat_source
C C 0.0033 0.0016 'International Tables Vol C Tables 4.2.6.8 and 6.1.1.4'
H H 0.0000 0.0000 'International Tables Vol C Tables 4.2.6.8 and 6.1.1.4'
N N 0.0061 0.0033 'International Tables Vol C Tables 4.2.6.8 and 6.1.1.4'
S S 0.1246 0.1234 'International Tables Vol C Tables 4.2.6.8 and 6.1.1.4'

loop_
_exptl_crystal_face_index_h
_exptl_crystal_face_index_k
_exptl_crystal_face_index_l
_exptl_crystal_face_perp_dist
1.00 0.00 0.00 0.1770
-1.00 0.00 0.00 0.1730
0.00 0.00 -1.00 0.1880
-1.00 1.00 1.00 0.2240
1.00 -1.00 2.00 0.1930
0.00 -1.00 0.00 0.0640
0.00 1.00 0.00 0.0300

loop_
_geom_angle_atom_site_label_1
_geom_angle_atom_site_label_2
_geom_angle_atom_site_label_3
_geom_angle
_geom_angle_site_symmetry_1
_geom_angle_site_symmetry_3
C1 S C1 100.77(15) . 8_565
C2 N C2 125.0(3) 8_565 .
C2 C1 S 120.9(2) . .
C6 C1 S 119.5(2) . .
C6 C1 C2 119.3(2) . .
N C2 C1 120.0(2) . .
C3 C2 N 121.6(2) . .
C3 C2 C1 118.4(2) . .
C4 C3 C2 121.6(2) . .
C3 C4 C5 119.7(3) . .
C6 C5 C4 119.4(3) . .
C5 C6 C1 121.5(2) . .

loop_
_geom_bond_atom_site_label_1
_geom_bond_atom_site_label_2
_geom_bond_distance
_geom_bond_site_symmetry_2
S C1 1.756(3) .
S C1 1.757(3) 8_565
N C2 1.385(2) .
N C2 1.385(2) 8_565
C1 C2 1.401(3) .
C1 C6 1.378(4) .
C2 C3 1.383(3) .
C3 C4 1.372(4) .
C4 C5 1.382(4) .
C5 C6 1.372(4) .
